data_2216736
loop_
_publ_author_name
'Wang, Lin'
'Zhou, Li-Na'
'Bao, Ying'
'Wang, Jing-Kang'

_publ_section_title
;2-<i>n</i>-Butyl-3-[2'-(1<i>H</i>-tetrazol-5-yl)biphenyl-4-ylmethyl]-1-azonia-3-azaspiro[4.4]non-1-en-4-one
 bromide sesquihydrate
;
_journal_coeditor_code RN2028
_journal_issue 12
_journal_name_full 'Acta Crystallographica Section E'
_journal_page_first o4933
_journal_page_last o4933
_journal_paper_doi 10.1107/S1600536807061156
_journal_volume 63
_journal_year 2007
_chemical_formula_iupac 'C25 H29 N6 O +, Br -, 1.5H2 O'
_chemical_formula_moiety 'C25 H29 N6 O +, Br -, 1.5(H2 O)'
_chemical_formula_sum 'C50 H64 Br2 N12 O5'
_chemical_formula_weight 1072.95
_chemical_name_common 'irbesartan bromide sesquihydrate'
_chemical_name_systematic
;
2-n-Butyl-3-[2'-(1H-tetrazol-5-yl)biphenyl-4-ylmethyl]-
1-azonia-3-azaspiro[4.4]non-1-en-4-one bromide sesquihydrate
;
_space_group_IT_number 14
_symmetry_cell_setting monoclinic
_symmetry_space_group_name_Hall '-P 2ybc'
_symmetry_space_group_name_H-M 'P 1 21/c 1'
_atom_sites_solution_hydrogens geom
_atom_sites_solution_primary direct
_atom_sites_solution_secondary difmap
_audit_creation_method SHELXL-97
_cell_angle_alpha 90.00
_cell_angle_beta 105.78(3)
_cell_angle_gamma 90.00
_cell_formula_units_Z 2
_cell_length_a 12.482(3)
_cell_length_b 25.285(5)
_cell_length_c 8.6938(17)
_cell_measurement_reflns_used 14089
_cell_measurement_temperature 293(2)
_cell_measurement_theta_max 27.51
_cell_measurement_theta_min 3.03
_cell_volume 2640.4(10)
_computing_cell_refinement 'RAPID-AUTO (Rigaku/MSC, 2004)'
_computing_data_collection 'RAPID-AUTO (Rigaku/MSC, 2004)'
_computing_data_reduction 'RAPID-AUTO (Rigaku/MSC, 2004)'
_computing_molecular_graphics 'SHELXTL (Bruker, 1997)'
_computing_publication_material 'SHELXTL (Bruker, 1997)'
_computing_structure_refinement 'SHELXL97 (Sheldrick, 1997)'
_computing_structure_solution 'SHELXS97 (Sheldrick, 1990)'
_diffrn_ambient_temperature 293(2)
_diffrn_measured_fraction_theta_full 0.998
_diffrn_measured_fraction_theta_max 0.998
_diffrn_measurement_device_type 'rigaku R-AXIS RAPID IP area-detector'
_diffrn_measurement_method oscillation
_diffrn_radiation_monochromator graphite
_diffrn_radiation_source 'rotating anode'
_diffrn_radiation_type MoK\a
_diffrn_radiation_wavelength 0.71073
_diffrn_reflns_av_R_equivalents 0.0555
_diffrn_reflns_av_sigmaI/netI 0.0457
_diffrn_reflns_limit_h_max 15
_diffrn_reflns_limit_h_min -14
_diffrn_reflns_limit_k_max 30
_diffrn_reflns_limit_k_min -30
_diffrn_reflns_limit_l_max 9
_diffrn_reflns_limit_l_min -10
_diffrn_reflns_number 21153
_diffrn_reflns_theta_full 25.50
_diffrn_reflns_theta_max 25.50
_diffrn_reflns_theta_min 3.03
_exptl_absorpt_coefficient_mu 1.592
_exptl_absorpt_correction_T_max 0.8259
_exptl_absorpt_correction_T_min 0.7270
_exptl_absorpt_correction_type multi-scan
_exptl_absorpt_process_details '(ABSCOR; Higashi, 1995)'
_exptl_crystal_colour colorless
_exptl_crystal_density_diffrn 1.350
_exptl_crystal_density_method 'not measured'
_exptl_crystal_description plate
_exptl_crystal_F_000 1116
_exptl_crystal_size_max 0.21
_exptl_crystal_size_mid 0.13
_exptl_crystal_size_min 0.13
_refine_diff_density_max 0.808
_refine_diff_density_min -0.531
_refine_ls_extinction_method none
_refine_ls_goodness_of_fit_ref 1.043
_refine_ls_hydrogen_treatment mixed
_refine_ls_matrix_type full
_refine_ls_number_parameters 355
_refine_ls_number_reflns 4907
_refine_ls_number_restraints 3
_refine_ls_restrained_S_all 1.046
_refine_ls_R_factor_all 0.0773
_refine_ls_R_factor_gt 0.0492
_refine_ls_shift/su_max 0.001
_refine_ls_shift/su_mean 0.000
_refine_ls_structure_factor_coef Fsqd
_refine_ls_weighting_details 'calc w=1/[\s^2^(Fo^2^)+(0.0885P)^2^+0.3523P] where P=(Fo^2^+2Fc^2^)/3'
_refine_ls_weighting_scheme calc
_refine_ls_wR_factor_gt 0.1378
_refine_ls_wR_factor_ref 0.1500
_reflns_number_gt 3402
_reflns_number_total 4907
_reflns_threshold_expression >2sigma(I)
_cod_data_source_file rn2028.cif
_cod_data_source_block I
_cod_original_cell_volume 2640.4(9)
_cod_original_sg_symbol_H-M 'P 21/c'
_cod_database_code 2216736
_cod_database_fobs_code 2216736

loop_
_symmetry_equiv_pos_as_xyz
'x, y, z'
'-x, y+1/2, -z+1/2'
'-x, -y, -z'
'x, -y-1/2, z-1/2'

loop_
_atom_site_type_symbol
_atom_site_label
_atom_site_fract_x
_atom_site_fract_y
_atom_site_fract_z
_atom_site_U_iso_or_equiv
_atom_site_adp_type
_atom_site_calc_flag
_atom_site_refinement_flags
_atom_site_occupancy
_atom_site_disorder_assembly
_atom_site_disorder_group
N N1 0.0224(3) 0.10652(14) 0.6152(4) 0.0506(9) Uani d . 1 . .
N N2 0.1841(2) 0.14371(11) 0.6523(3) 0.0418(6) Uani d . 1 . .
N N3 0.6216(2) 0.03416(11) 1.3916(3) 0.0445(7) Uani d . 1 . .
N N4 0.5717(3) -0.01012(12) 1.3141(4) 0.0530(8) Uani d . 1 . .
N N5 0.4646(3) -0.00437(11) 1.2715(3) 0.0507(7) Uani d . 1 . .
N N6 0.4445(2) 0.04420(10) 1.3203(3) 0.0408(6) Uani d . 1 . .
H H6A 0.371(3) 0.0550(14) 1.305(4) 0.042(9) Uiso d . 1 . .
O O1 0.1343(3) 0.22304(12) 0.5236(4) 0.0809(9) Uani d . 1 . .
O O1W -0.1488(3) 0.03602(13) 0.5792(5) 0.0806(11) Uani d . 1 . .
H HW1A -0.149(6) 0.009(3) 0.610(8) 0.121 Uiso d . 1 . .
H HW1B -0.215(5) 0.042(2) 0.516(7) 0.121 Uiso d . 1 . .
O O2W 0.0459(4) 0.3369(2) 0.4848(6) 0.0544(13) Uani d PD 0.50 . .
H HW2A 0.056(8) 0.313(2) 0.559(7) 0.082 Uiso d PD 0.50 . .
H HW2B 0.074(7) 0.360(2) 0.563(7) 0.082 Uiso d PD 0.50 . .
C C1 -0.0819(4) 0.19128(18) 0.6060(5) 0.0668(11) Uani d . 1 . .
H H1B -0.1215 0.1697 0.6649 0.080 Uiso calc R 1 . .
H H1C -0.0394 0.2179 0.6773 0.080 Uiso calc R 1 . .
C C2 -0.1620(4) 0.2167(2) 0.4636(6) 0.0894(16) Uani d . 1 . .
H H2A -0.2324 0.2247 0.4857 0.107 Uiso calc R 1 . .
H H2B -0.1312 0.2491 0.4334 0.107 Uiso calc R 1 . .
C C3 -0.1763(4) 0.1762(3) 0.3367(6) 0.1002(19) Uani d . 1 . .
H H3B -0.2026 0.1923 0.2320 0.120 Uiso calc R 1 . .
H H3C -0.2299 0.1497 0.3480 0.120 Uiso calc R 1 . .
C C4 -0.0651(4) 0.1516(2) 0.3560(5) 0.0735(13) Uani d . 1 . .
H H4B -0.0244 0.1700 0.2918 0.088 Uiso calc R 1 . .
H H4C -0.0727 0.1147 0.3240 0.088 Uiso calc R 1 . .
C C5 -0.0047(3) 0.15675(14) 0.5355(4) 0.0464(8) Uani d . 1 . .
C C6 0.1091(3) 0.18060(14) 0.5643(4) 0.0486(9) Uani d . 1 . .
C C7 0.1278(3) 0.10035(13) 0.6782(4) 0.0445(8) Uani d . 1 . .
C C8 0.1858(3) 0.05499(18) 0.7725(6) 0.0751(13) Uani d . 1 B .
H H8A 0.2271 0.0369 0.7084 0.090 Uiso calc R 1 . .
H H8B 0.2400 0.0690 0.8656 0.090 Uiso calc R 1 . .
C C9 0.1196(5) 0.0156(2) 0.8278(6) 0.0840(15) Uani d . 1 . .
H H9A 0.0651 0.0004 0.7372 0.101 Uiso calc R 1 A 1
H H9B 0.0804 0.0321 0.8973 0.101 Uiso calc R 1 A 1
C C10 0.1988(9) -0.0287(4) 0.9208(13) 0.071(3) Uani d P 0.636(14) B 1
H H10A 0.2286 -0.0486 0.8465 0.085 Uiso calc PR 0.636(14) B 1
H H10B 0.2608 -0.0125 0.9988 0.085 Uiso calc PR 0.636(14) B 1
C C10' 0.1449(16) -0.0210(7) 0.944(2) 0.071(5) Uani d P 0.364(14) B 2
H H10C 0.0833 -0.0454 0.9336 0.085 Uiso calc PR 0.364(14) B 2
H H10D 0.1600 -0.0041 1.0484 0.085 Uiso calc PR 0.364(14) B 2
C C11 0.1412(8) -0.0645(4) 1.0018(10) 0.094(4) Uani d P 0.636(14) B 1
H H11A 0.1921 -0.0910 1.0576 0.141 Uiso calc PR 0.636(14) B 1
H H11B 0.0807 -0.0811 0.9247 0.141 Uiso calc PR 0.636(14) B 1
H H11C 0.1126 -0.0449 1.0768 0.141 Uiso calc PR 0.636(14) B 1
C C11' 0.2466(16) -0.0499(6) 0.9276(16) 0.069(5) Uani d P 0.364(14) B 2
H H11D 0.2684 -0.0759 1.0107 0.103 Uiso calc PR 0.364(14) B 2
H H11E 0.3062 -0.0251 0.9360 0.103 Uiso calc PR 0.364(14) B 2
H H11F 0.2299 -0.0670 0.8253 0.103 Uiso calc PR 0.364(14) B 2
C C12 0.3046(3) 0.14967(16) 0.6926(4) 0.0481(9) Uani d . 1 . .
H H12A 0.3223 0.1807 0.6385 0.058 Uiso calc R 1 . .
H H12B 0.3361 0.1191 0.6532 0.058 Uiso calc R 1 . .
C C13 0.3579(3) 0.15515(13) 0.8688(4) 0.0401(7) Uani d . 1 . .
C C14 0.4569(3) 0.12912(13) 0.9378(4) 0.0407(7) Uani d . 1 . .
H H14A 0.4902 0.1088 0.8744 0.049 Uiso calc R 1 . .
C C15 0.5066(3) 0.13312(12) 1.0994(4) 0.0389(7) Uani d . 1 . .
H H15A 0.5744 0.1164 1.1433 0.047 Uiso calc R 1 . .
C C16 0.4569(3) 0.16183(12) 1.1981(4) 0.0379(7) Uani d . 1 . .
C C17 0.3577(3) 0.18849(13) 1.1274(4) 0.0444(8) Uani d . 1 . .
H H17A 0.3234 0.2084 1.1906 0.053 Uiso calc R 1 . .
C C18 0.3103(3) 0.18558(14) 0.9653(4) 0.0466(8) Uani d . 1 . .
H H18A 0.2453 0.2043 0.9197 0.056 Uiso calc R 1 . .
C C19 0.5100(3) 0.16517(12) 1.3729(3) 0.0357(7) Uani d . 1 . .
C C20 0.5238(3) 0.21398(13) 1.4513(4) 0.0461(8) Uani d . 1 . .
H H20A 0.4935 0.2441 1.3947 0.055 Uiso calc R 1 . .
C C21 0.5811(3) 0.21855(14) 1.6101(4) 0.0502(9) Uani d . 1 . .
H H21A 0.5884 0.2514 1.6599 0.060 Uiso calc R 1 . .
C C22 0.6275(3) 0.17448(15) 1.6950(4) 0.0526(9) Uani d . 1 . .
H H22A 0.6679 0.1777 1.8016 0.063 Uiso calc R 1 . .
C C23 0.6142(3) 0.12572(14) 1.6229(4) 0.0455(8) Uani d . 1 . .
H H23A 0.6449 0.0959 1.6813 0.055 Uiso calc R 1 . .
C C24 0.5553(3) 0.12060(12) 1.4634(4) 0.0368(7) Uani d . 1 . .
C C25 0.5414(3) 0.06719(12) 1.3938(3) 0.0358(7) Uani d . 1 . .
H H1A -0.014(4) 0.0882(16) 0.613(5) 0.047(14) Uiso d . 1 . .
Br Br1 0.19252(3) 0.083154(16) 1.29277(5) 0.06089(18) Uani d . 1 . .

loop_
_atom_site_aniso_label
_atom_site_aniso_U_11
_atom_site_aniso_U_22
_atom_site_aniso_U_33
_atom_site_aniso_U_12
_atom_site_aniso_U_13
_atom_site_aniso_U_23
N1 0.0354(18) 0.0413(19) 0.072(2) -0.0086(15) 0.0101(15) -0.0011(15)
N2 0.0329(14) 0.0439(16) 0.0464(15) -0.0026(12) 0.0070(11) -0.0012(12)
N3 0.0402(16) 0.0370(15) 0.0542(16) 0.0048(12) 0.0096(13) -0.0015(12)
N4 0.056(2) 0.0385(17) 0.0635(18) 0.0048(14) 0.0142(15) -0.0057(14)
N5 0.059(2) 0.0331(16) 0.0590(18) -0.0020(13) 0.0133(15) -0.0055(13)
N6 0.0365(16) 0.0325(15) 0.0534(16) -0.0006(12) 0.0126(13) -0.0033(12)
O1 0.067(2) 0.0533(18) 0.117(2) -0.0077(15) 0.0161(18) 0.0279(17)
O1W 0.0474(17) 0.071(2) 0.107(3) -0.0213(16) -0.0074(16) 0.0237(18)
O2W 0.047(3) 0.055(3) 0.050(3) 0.009(2) -0.007(2) -0.014(2)
C1 0.060(3) 0.069(3) 0.074(3) 0.015(2) 0.023(2) 0.002(2)
C2 0.065(3) 0.106(4) 0.105(4) 0.040(3) 0.036(3) 0.040(3)
C3 0.058(3) 0.142(5) 0.085(3) 0.018(3) -0.007(3) 0.018(4)
C4 0.052(2) 0.099(4) 0.059(2) 0.009(2) -0.0013(19) -0.004(2)
C5 0.0358(18) 0.047(2) 0.0525(19) 0.0030(15) 0.0061(15) 0.0030(15)
C6 0.042(2) 0.046(2) 0.056(2) -0.0014(16) 0.0097(16) 0.0057(16)
C7 0.041(2) 0.0366(18) 0.055(2) -0.0014(15) 0.0122(16) -0.0017(15)
C8 0.052(3) 0.049(3) 0.119(4) 0.0085(19) 0.015(3) 0.024(2)
C9 0.098(4) 0.075(3) 0.085(3) 0.022(3) 0.035(3) 0.026(3)
C10 0.067(7) 0.046(6) 0.092(7) 0.019(5) 0.009(5) 0.012(5)
C10' 0.081(12) 0.062(10) 0.077(9) 0.028(9) 0.037(9) 0.010(7)
C11 0.119(8) 0.081(7) 0.077(5) -0.005(5) 0.018(5) 0.021(5)
C11' 0.091(13) 0.047(9) 0.060(8) 0.008(7) 0.009(8) -0.004(6)
C12 0.0321(18) 0.063(2) 0.0475(19) -0.0043(16) 0.0084(14) -0.0026(16)
C13 0.0348(17) 0.0400(18) 0.0456(17) -0.0040(14) 0.0109(14) -0.0030(14)
C14 0.0377(18) 0.0417(19) 0.0459(18) -0.0005(14) 0.0169(14) -0.0043(14)
C15 0.0321(17) 0.0364(17) 0.0492(18) 0.0038(13) 0.0126(14) 0.0009(14)
C16 0.0356(17) 0.0295(16) 0.0493(17) -0.0013(13) 0.0130(14) -0.0006(13)
C17 0.0400(19) 0.0425(19) 0.0518(19) 0.0051(15) 0.0143(15) -0.0056(15)
C18 0.0331(17) 0.049(2) 0.055(2) 0.0071(15) 0.0059(15) -0.0008(16)
C19 0.0354(17) 0.0331(17) 0.0424(17) -0.0008(13) 0.0167(14) -0.0044(13)
C20 0.049(2) 0.0365(19) 0.057(2) 0.0043(15) 0.0219(16) -0.0009(15)
C21 0.062(2) 0.041(2) 0.051(2) -0.0072(17) 0.0224(17) -0.0145(16)
C22 0.064(2) 0.052(2) 0.0434(19) -0.0108(19) 0.0172(17) -0.0103(16)
C23 0.049(2) 0.044(2) 0.0416(18) -0.0025(16) 0.0085(15) 0.0005(15)
C24 0.0313(16) 0.0330(17) 0.0481(18) -0.0043(13) 0.0139(13) -0.0052(14)
C25 0.0357(17) 0.0326(16) 0.0381(16) 0.0005(13) 0.0086(13) 0.0000(13)
Br1 0.0465(3) 0.0590(3) 0.0773(3) 0.00469(18) 0.0172(2) 0.00558(19)

loop_
_atom_type_symbol
_atom_type_description
_atom_type_scat_dispersion_real
_atom_type_scat_dispersion_imag
_atom_type_scat_source
C C 0.0033 0.0016 'International Tables Vol C Tables 4.2.6.8 and 6.1.1.4'
H H 0.0000 0.0000 'International Tables Vol C Tables 4.2.6.8 and 6.1.1.4'
N N 0.0061 0.0033 'International Tables Vol C Tables 4.2.6.8 and 6.1.1.4'
O O 0.0106 0.0060 'International Tables Vol C Tables 4.2.6.8 and 6.1.1.4'
Br Br -0.2901 2.4595 'International Tables Vol C Tables 4.2.6.8 and 6.1.1.4'

loop_
_geom_angle_atom_site_label_1
_geom_angle_atom_site_label_2
_geom_angle_atom_site_label_3
_geom_angle
C7 N1 C5 112.9(3)
C7 N1 H1A 123(4)
C5 N1 H1A 124(4)
C7 N2 C6 109.4(3)
C7 N2 C12 126.4(3)
C6 N2 C12 124.0(3)
C25 N3 N4 106.4(3)
N5 N4 N3 110.2(3)
N4 N5 N6 106.2(3)
C25 N6 N5 109.0(3)
C25 N6 H6A 132(2)
N5 N6 H6A 119(2)
HW1A O1W HW1B 107(6)
HW2A O2W HW2B 87(2)
C2 C1 C5 105.1(3)
C2 C1 H1B 110.7
C5 C1 H1B 110.7
C2 C1 H1C 110.7
C5 C1 H1C 110.7
H1B C1 H1C 108.8
C3 C2 C1 103.6(4)
C3 C2 H2A 111.0
C1 C2 H2A 111.0
C3 C2 H2B 111.0
C1 C2 H2B 111.0
H2A C2 H2B 109.0
C2 C3 C4 106.6(4)
C2 C3 H3B 110.4
C4 C3 H3B 110.4
C2 C3 H3C 110.4
C4 C3 H3C 110.4
H3B C3 H3C 108.6
C3 C4 C5 105.3(4)
C3 C4 H4B 110.7
C5 C4 H4B 110.7
C3 C4 H4C 110.7
C5 C4 H4C 110.7
H4B C4 H4C 108.8
N1 C5 C6 100.7(3)
N1 C5 C4 113.4(3)
C6 C5 C4 112.5(3)
N1 C5 C1 113.4(3)
C6 C5 C1 111.8(3)
C4 C5 C1 105.2(3)
O1 C6 N2 124.8(3)
O1 C6 C5 128.6(3)
N2 C6 C5 106.7(3)
N1 C7 N2 110.3(3)
N1 C7 C8 128.2(4)
N2 C7 C8 121.4(3)
C9 C8 C7 118.4(4)
C9 C8 H8A 107.7
C7 C8 H8A 107.7
C9 C8 H8B 107.7
C7 C8 H8B 107.7
H8A C8 H8B 107.1
C10' C9 C8 133.0(10)
C10' C9 C10 29.9(7)
C8 C9 C10 108.9(6)
C10' C9 H9A 107.9
C8 C9 H9A 109.9
C10 C9 H9A 109.9
C10' C9 H9B 83.1
C8 C9 H9B 109.9
C10 C9 H9B 109.9
H9A C9 H9B 108.3
C11 C10 C9 111.7(9)
C11 C10 H10A 109.3
C9 C10 H10A 109.3
C11 C10 H10B 109.3
C9 C10 H10B 109.3
H10A C10 H10B 107.9
C9 C10' C11' 106.9(12)
C9 C10' H10C 110.3
C11' C10' H10C 110.3
C9 C10' H10D 110.3
C11' C10' H10D 110.3
H10C C10' H10D 108.6
C10 C11 H11A 109.5
C10 C11 H11B 109.5
H11A C11 H11B 109.5
C10 C11 H11C 109.5
H11A C11 H11C 109.5
H11B C11 H11C 109.5
C10' C11' H11D 109.5
C10' C11' H11E 109.5
H11D C11' H11E 109.5
C10' C11' H11F 109.5
H11D C11' H11F 109.5
H11E C11' H11F 109.5
N2 C12 C13 113.4(3)
N2 C12 H12A 108.9
C13 C12 H12A 108.9
N2 C12 H12B 108.9
C13 C12 H12B 108.9
H12A C12 H12B 107.7
C14 C13 C18 118.8(3)
C14 C13 C12 119.6(3)
C18 C13 C12 121.7(3)
C15 C14 C13 120.5(3)
C15 C14 H14A 119.7
C13 C14 H14A 119.7
C14 C15 C16 121.0(3)
C14 C15 H15A 119.5
C16 C15 H15A 119.5
C15 C16 C17 118.1(3)
C15 C16 C19 120.7(3)
C17 C16 C19 121.2(3)
C18 C17 C16 120.6(3)
C18 C17 H17A 119.7
C16 C17 H17A 119.7
C17 C18 C13 121.0(3)
C17 C18 H18A 119.5
C13 C18 H18A 119.5
C20 C19 C24 117.3(3)
C20 C19 C16 120.7(3)
C24 C19 C16 121.9(3)
C21 C20 C19 121.6(3)
C21 C20 H20A 119.2
C19 C20 H20A 119.2
C22 C21 C20 119.9(3)
C22 C21 H21A 120.0
C20 C21 H21A 120.0
C23 C22 C21 120.1(3)
C23 C22 H22A 119.9
C21 C22 H22A 119.9
C22 C23 C24 120.4(3)
C22 C23 H23A 119.8
C24 C23 H23A 119.8
C23 C24 C19 120.6(3)
C23 C24 C25 117.9(3)
C19 C24 C25 121.5(3)
N3 C25 N6 108.2(3)
N3 C25 C24 125.9(3)
N6 C25 C24 125.9(3)

loop_
_geom_bond_atom_site_label_1
_geom_bond_atom_site_label_2
_geom_bond_distance
N1 C7 1.290(5)
N1 C5 1.442(5)
N1 H1A 0.64(4)
N2 C7 1.354(4)
N2 C6 1.394(4)
N2 C12 1.456(4)
N3 C25 1.308(4)
N3 N4 1.366(4)
N4 N5 1.295(4)
N5 N6 1.345(4)
N6 C25 1.337(4)
N6 H6A 0.93(4)
O1 C6 1.199(4)
O1W HW1A 0.73(6)
O1W HW1B 0.87(6)
O2W HW2A 0.87(2)
O2W HW2B 0.88(2)
C1 C2 1.508(6)
C1 C5 1.546(5)
C1 H1B 0.9700
C1 H1C 0.9700
C2 C3 1.481(8)
C2 H2A 0.9700
C2 H2B 0.9700
C3 C4 1.487(7)
C3 H3B 0.9700
C3 H3C 0.9700
C4 C5 1.543(5)
C4 H4B 0.9700
C4 H4C 0.9700
C5 C6 1.500(5)
C7 C8 1.480(5)
C8 C9 1.456(7)
C8 H8A 0.9700
C8 H8B 0.9700
C9 C10' 1.345(17)
C9 C10 1.565(10)
C9 H9A 0.9700
C9 H9B 0.9700
C10 C11 1.452(15)
C10 H10A 0.9700
C10 H10B 0.9700
C10' C11' 1.51(2)
C10' H10C 0.9700
C10' H10D 0.9700
C11 H11A 0.9600
C11 H11B 0.9600
C11 H11C 0.9600
C11' H11D 0.9600
C11' H11E 0.9600
C11' H11F 0.9600
C12 C13 1.501(4)
C12 H12A 0.9700
C12 H12B 0.9700
C13 C14 1.385(5)
C13 C18 1.386(5)
C14 C15 1.377(5)
C14 H14A 0.9300
C15 C16 1.392(4)
C15 H15A 0.9300
C16 C17 1.397(4)
C16 C19 1.486(4)
C17 C18 1.374(5)
C17 H17A 0.9300
C18 H18A 0.9300
C19 C20 1.397(4)
C19 C24 1.403(4)
C20 C21 1.377(5)
C20 H20A 0.9300
C21 C22 1.375(5)
C21 H21A 0.9300
C22 C23 1.373(5)
C22 H22A 0.9300
C23 C24 1.387(4)
C23 H23A 0.9300
C24 C25 1.471(4)

loop_
_geom_hbond_atom_site_label_D
_geom_hbond_atom_site_label_H
_geom_hbond_atom_site_label_A
_geom_hbond_site_symmetry_A
_geom_hbond_distance_DH
_geom_hbond_distance_HA
_geom_hbond_distance_DA
_geom_hbond_angle_DHA
N6 H6A Br1 . 0.93(4) 2.31(4) 3.241(3) 174(3)
O1W HW1A Br1 3_557 0.73(6) 2.59(7) 3.309(3) 168(7)
O1W HW1B N3 1_454 0.87(6) 2.04(6) 2.886(4) 163(6)
O2W HW2A O1 . 0.87(2) 2.52(7) 3.068(6) 122(7)
O2W HW2B Br1 4_565 0.88(2) 2.58(3) 3.456(5) 169(8)
N1 H1A O1W . 0.64(4) 2.10(4) 2.735(5) 171(5)

loop_
_geom_torsion_atom_site_label_1
_geom_torsion_atom_site_label_2
_geom_torsion_atom_site_label_3
_geom_torsion_atom_site_label_4
_geom_torsion
C25 N3 N4 N5 -0.4(4)
N3 N4 N5 N6 0.6(4)
N4 N5 N6 C25 -0.5(4)
C5 C1 C2 C3 33.1(5)
C1 C2 C3 C4 -38.6(6)
C2 C3 C4 C5 28.4(6)
C7 N1 C5 C6 -0.2(4)
C7 N1 C5 C4 120.3(4)
C7 N1 C5 C1 -119.7(4)
C3 C4 C5 N1 117.3(4)
C3 C4 C5 C6 -129.1(4)
C3 C4 C5 C1 -7.2(5)
C2 C1 C5 N1 -140.4(4)
C2 C1 C5 C6 106.5(4)
C2 C1 C5 C4 -15.9(5)
C7 N2 C6 O1 179.7(4)
C12 N2 C6 O1 -6.6(6)
C7 N2 C6 C5 0.4(4)
C12 N2 C6 C5 174.2(3)
N1 C5 C6 O1 -179.4(4)
C4 C5 C6 O1 59.5(6)
C1 C5 C6 O1 -58.6(5)
N1 C5 C6 N2 -0.2(4)
C4 C5 C6 N2 -121.3(3)
C1 C5 C6 N2 120.6(3)
C5 N1 C7 N2 0.4(4)
C5 N1 C7 C8 178.1(4)
C6 N2 C7 N1 -0.5(4)
C12 N2 C7 N1 -174.1(3)
C6 N2 C7 C8 -178.4(4)
C12 N2 C7 C8 8.0(5)
N1 C7 C8 C9 -11.7(7)
N2 C7 C8 C9 165.7(4)
C7 C8 C9 C10' -160.0(11)
C7 C8 C9 C10 178.8(6)
C10' C9 C10 C11 22.4(18)
C8 C9 C10 C11 170.4(7)
C8 C9 C10' C11' -48.2(19)
C10 C9 C10' C11' -5.0(11)
C7 N2 C12 C13 -72.3(4)
C6 N2 C12 C13 115.0(4)
N2 C12 C13 C14 138.8(3)
N2 C12 C13 C18 -40.9(5)
C18 C13 C14 C15 0.5(5)
C12 C13 C14 C15 -179.3(3)
C13 C14 C15 C16 2.2(5)
C14 C15 C16 C17 -2.9(5)
C14 C15 C16 C19 178.9(3)
C15 C16 C17 C18 1.0(5)
C19 C16 C17 C18 179.2(3)
C16 C17 C18 C13 1.7(5)
C14 C13 C18 C17 -2.4(5)
C12 C13 C18 C17 177.4(3)
C15 C16 C19 C20 130.9(3)
C17 C16 C19 C20 -47.3(5)
C15 C16 C19 C24 -44.4(5)
C17 C16 C19 C24 137.5(3)
C24 C19 C20 C21 1.1(5)
C16 C19 C20 C21 -174.4(3)
C19 C20 C21 C22 0.8(6)
C20 C21 C22 C23 -1.7(6)
C21 C22 C23 C24 0.9(6)
C22 C23 C24 C19 1.0(5)
C22 C23 C24 C25 -178.4(3)
C20 C19 C24 C23 -1.9(5)
C16 C19 C24 C23 173.5(3)
C20 C19 C24 C25 177.5(3)
C16 C19 C24 C25 -7.1(5)
N4 N3 C25 N6 0.1(4)
N4 N3 C25 C24 -179.2(3)
N5 N6 C25 N3 0.2(4)
N5 N6 C25 C24 179.6(3)
C23 C24 C25 N3 -56.0(5)
C19 C24 C25 N3 124.6(4)
C23 C24 C25 N6 124.7(4)
C19 C24 C25 N6 -54.7(5)
